data_7063691
loop_
_publ_author_name
'Guo, Wenxiu'
'Ding, Huanda'
'Li, Aomei'
'Zhou, Shiyuan'
'Wang, Danfeng'
'Gu, Peiyang'
'Liu, Jie'
'Sun, Hua'
'Liu, Guangfeng'

_publ_section_title
;
 Tuning the optical properties of pyrimidine-thiophene derivatives via
 molecular engineering
;
_journal_issue 13
_journal_name_full 'New Journal of Chemistry'
_journal_page_first 5362
_journal_page_last 5368
_journal_paper_doi 10.1039/D5NJ00472A
_journal_volume 49
_journal_year 2025
_chemical_formula_moiety 'C48 H34 N4 S2'
_chemical_formula_sum 'C48 H34 N4 S2'
_chemical_formula_weight 730.91
_chemical_name_systematic SNSTPA
_space_group_crystal_system triclinic
_space_group_IT_number 2
_space_group_name_Hall '-P 1'
_space_group_name_H-M_alt 'P -1'
_atom_sites_solution_hydrogens geom
_atom_sites_solution_primary dual
_audit_creation_date 2024-03-26
_audit_creation_method
;
Olex2 1.5-ac6-017
(compiled 2024.02.01 svn.r2f8d729c for Rigaku Oxford Diffraction, GUI svn.r6920)
;
_audit_update_record
;
2024-03-30 deposited with the CCDC.	2025-02-27 downloaded from the CCDC.
;
_cell_angle_alpha 86.111(3)
_cell_angle_beta 73.614(4)
_cell_angle_gamma 77.125(4)
_cell_formula_units_Z 2
_cell_length_a 9.9480(5)
_cell_length_b 11.6335(5)
_cell_length_c 16.4530(6)
_cell_measurement_reflns_used 11253
_cell_measurement_temperature 100.00(10)
_cell_measurement_theta_max 31.2900
_cell_measurement_theta_min 2.5150
_cell_volume 1780.81(14)
_computing_cell_refinement 'CrysAlisPro 1.171.42.95a (Rigaku OD, 2023)'
_computing_data_collection 'CrysAlisPro 1.171.42.95a (Rigaku OD, 2023)'
_computing_data_reduction 'CrysAlisPro 1.171.42.95a (Rigaku OD, 2023)'
_computing_molecular_graphics 'Olex2 1.5-ac6-017 (Dolomanov et al., 2009)'
_computing_publication_material 'Olex2 1.5-ac6-017 (Dolomanov et al., 2009)'
_computing_structure_refinement 'SHELXL 2018/3 (Sheldrick, 2015)'
_computing_structure_solution 'SHELXT  (Sheldrick, 2015)'
_diffrn_ambient_environment N~2~
_diffrn_ambient_temperature 100.00(10)
_diffrn_detector 'Hybrid Pixel Array Detector'
_diffrn_detector_area_resol_mean 10.0000
_diffrn_detector_type 'HyPix-Arc 100'
_diffrn_measured_fraction_theta_full 1.000
_diffrn_measured_fraction_theta_max 0.808
_diffrn_measurement_details
;
List of Runs (angles in degrees, time in seconds):

  # Type    Start    End  Width  t~exp~   \w     \q     \k     \f   Frames
#--------------------------------------------------------------------------
  1  \w     24.00  49.00   0.50   24.34    --    5.89-143.00 145.00   50
  2  \w     14.00  39.00   0.50   24.34    --    5.89-127.00 -44.00   50
  3  \w    -20.00  31.00   0.50   24.34    --   -5.73 -99.00 -90.00  102
  4  \w    -24.00  68.00   0.50   24.34    --   -5.73  57.00 150.00  184
  5  \w    -84.00  11.00   0.50   24.34    --   -5.73 -37.00   0.00  190
  6  \w     18.00  43.00   0.50   24.34    --    5.89 -99.00 -30.00   50
  7  \w    -19.00   7.00   0.50   24.34    --    5.89 -99.00 -30.00   52
  8  \w     -4.00  42.00   0.50   24.34    --    5.89 -99.00 -90.00   92
;
_diffrn_measurement_device 'four-circle diffractometer'
_diffrn_measurement_device_type 'XtaLAB Synergy, Dualflex, HyPix-Arc 100'
_diffrn_measurement_method '\w scans'
_diffrn_orient_matrix_type 'CrysAlisPro convention (1999,Acta A55,543-557)'
_diffrn_orient_matrix_UB_11 0.0172419000
_diffrn_orient_matrix_UB_12 -0.0062779000
_diffrn_orient_matrix_UB_13 -0.0445651000
_diffrn_orient_matrix_UB_21 0.0051833000
_diffrn_orient_matrix_UB_22 -0.0617237000
_diffrn_orient_matrix_UB_23 0.0051150000
_diffrn_orient_matrix_UB_31 -0.0738998000
_diffrn_orient_matrix_UB_32 0.0079042000
_diffrn_orient_matrix_UB_33 0.0026573000
_diffrn_radiation_monochromator mirror
_diffrn_radiation_probe x-ray
_diffrn_radiation_type 'Mo K\a'
_diffrn_radiation_wavelength 0.71073
_diffrn_reflns_av_R_equivalents 0.0276
_diffrn_reflns_av_unetI/netI 0.0382
_diffrn_reflns_Laue_measured_fraction_full 1.000
_diffrn_reflns_Laue_measured_fraction_max 0.808
_diffrn_reflns_limit_h_max 14
_diffrn_reflns_limit_h_min -12
_diffrn_reflns_limit_k_max 16
_diffrn_reflns_limit_k_min -15
_diffrn_reflns_limit_l_max 23
_diffrn_reflns_limit_l_min -23
_diffrn_reflns_number 25831
_diffrn_reflns_point_group_measured_fraction_full 1.000
_diffrn_reflns_point_group_measured_fraction_max 0.808
_diffrn_reflns_theta_full 25.242
_diffrn_reflns_theta_max 31.577
_diffrn_reflns_theta_min 2.184
_diffrn_source 'micro-focus sealed X-ray tube'
_diffrn_source_type 'PhotonJet (Mo) X-ray Source'
_exptl_absorpt_coefficient_mu 0.193
_exptl_absorpt_correction_T_max 1.00000
_exptl_absorpt_correction_T_min 0.94790
_exptl_absorpt_correction_type multi-scan
_exptl_absorpt_process_details
;
CrysAlisPro 1.171.42.95a (Rigaku Oxford Diffraction, 2023)
Empirical absorption correction using spherical harmonics,
implemented in SCALE3 ABSPACK scaling algorithm.
;
_exptl_crystal_colour yellow
_exptl_crystal_density_diffrn 1.363
_exptl_crystal_description block
_exptl_crystal_F_000 764
_exptl_crystal_size_max 0.7
_exptl_crystal_size_mid 0.5
_exptl_crystal_size_min 0.3
_refine_diff_density_max 0.401
_refine_diff_density_min -0.284
_refine_diff_density_rms 0.054
_refine_ls_extinction_method none
_refine_ls_goodness_of_fit_ref 1.048
_refine_ls_hydrogen_treatment constr
_refine_ls_matrix_type full
_refine_ls_number_parameters 489
_refine_ls_number_reflns 9642
_refine_ls_number_restraints 0
_refine_ls_restrained_S_all 1.048
_refine_ls_R_factor_all 0.0663
_refine_ls_R_factor_gt 0.0447
_refine_ls_shift/su_max 0.001
_refine_ls_shift/su_mean 0.000
_refine_ls_structure_factor_coef Fsqd
_refine_ls_weighting_details 'w=1/[\s^2^(Fo^2^)+(0.0577P)^2^+0.4808P] where P=(Fo^2^+2Fc^2^)/3'
_refine_ls_weighting_scheme calc
_refine_ls_wR_factor_gt 0.1094
_refine_ls_wR_factor_ref 0.1196
_reflns_Friedel_coverage 0.000
_reflns_number_gt 7196
_reflns_number_total 9642
_reflns_threshold_expression 'I > 2\s(I)'
_cod_data_source_file d5nj00472a2.cif
_cod_data_source_block SNSTPA
_cod_depositor_comments 'Adding full bibliography for 7063689--7063691.cif.'
_cod_original_cell_volume 1780.82(15)
_cod_database_code 7063691
_shelx_shelxl_version_number 2018/3
_chemical_oxdiff_formula C40N4S2H50
_shelx_space_group_comment
;
The symmetry employed for this shelxl refinement is uniquely defined
by the following loop, which should always be used as a source of
symmetry information in preference to the above space-group names.
They are only intended as comments.
;
_shelx_estimated_absorpt_t_max 0.944
_shelx_estimated_absorpt_t_min 0.877
_olex2_refinement_description
;
1. Fixed Uiso
 At 1.2 times of:
  All C(H) groups
2. Shared sites
{N3, C1A}
{C30, N30}
{C26, N26}
{N7, C7}
3. Uiso/Uaniso restraints and constraints
Uanis(N3) = Uanis(C1A)
Uanis(C30) = Uanis(N30)
Uanis(C26) = Uanis(N26)
Uanis(N7) = Uanis(C7)
4. Others
 Sof(C1A)=Sof(H1A)=Sof(N30)=1-FVAR(1)
 Sof(C30)=Sof(H30)=Sof(N3)=FVAR(1)
 Sof(N26)=Sof(C7)=Sof(H7)=1-FVAR(2)
 Sof(C26)=Sof(H26)=Sof(N7)=FVAR(2)
5.a Aromatic/amide H refined with riding coordinates:
 C37(H37), C2(H2), C38(H38), C19(H19), C54(H54), C3(H3), C40(H40), C53(H53),
 C51(H51), C50(H50), C18(H18), C17(H17), C6(H6), C26(H26), C34(H34), C48(H48),
 C15(H15), C52(H52), C5(H5), C22(H22), C33(H33), C16(H16), C41(H41), C23(H23),
 C30(H30), C13(H13), C46(H46), C9(H9), C44(H44), C47(H47), C12(H12), C10(H10),
 C11(H11), C45(H45), C1A(H1A), C7(H7)
;
_olex2_submission_special_instructions 'No special instructions were received'
_oxdiff_exptl_absorpt_empirical_details
;
Empirical correction (ABSPACK) includes:
- Absorption correction using spherical harmonics
- Frame scaling
;
_oxdiff_exptl_absorpt_empirical_full_max 1.140
_oxdiff_exptl_absorpt_empirical_full_min 0.875

loop_
_space_group_symop_operation_xyz
'x, y, z'
'-x, -y, -z'

loop_
_atom_site_label
_atom_site_type_symbol
_atom_site_fract_x
_atom_site_fract_y
_atom_site_fract_z
_atom_site_U_iso_or_equiv
_atom_site_adp_type
_atom_site_occupancy
_atom_site_site_symmetry_order
_atom_site_calc_flag
_atom_site_refinement_flags_posn
_atom_site_refinement_flags_adp
_atom_site_refinement_flags_occupancy
_atom_site_disorder_assembly
_atom_site_disorder_group
S2 S 0.40724(5) 0.76862(3) 0.36525(2) 0.03009(10) Uani 1 1 d . . . . .
S1 S 0.17947(4) 0.20794(3) 0.62577(2) 0.02886(10) Uani 1 1 d . . . . .
N1 N -0.06781(14) -0.24794(11) 0.84653(8) 0.0266(3) Uani 1 1 d . . . . .
N2 N 0.57627(14) 1.24189(11) 0.14327(8) 0.0264(3) Uani 1 1 d . . . . .
C8 C -0.09748(15) -0.34989(13) 0.81883(10) 0.0244(3) Uani 1 1 d . . . . .
C37 C 0.57852(15) 1.04148(13) 0.19228(9) 0.0239(3) Uani 1 1 d . . . . .
H37 H 0.633134 1.015706 0.136818 0.029 Uiso 1 1 calc R U . . .
C2 C 0.08613(16) -0.11011(13) 0.78249(9) 0.0250(3) Uani 1 1 d . . . . .
H2 H 0.145187 -0.139603 0.818901 0.030 Uiso 1 1 calc R U . . .
C39 C 0.46141(15) 0.99245(13) 0.33644(9) 0.0232(3) Uani 1 1 d . . . . .
C4 C 0.03476(16) 0.02466(13) 0.67035(10) 0.0255(3) Uani 1 1 d . . . . .
C36 C 0.53806(16) 1.16209(13) 0.20981(9) 0.0234(3) Uani 1 1 d . . . . .
C38 C 0.54075(15) 0.95926(13) 0.25383(9) 0.0237(3) Uani 1 1 d . . . . .
H38 H 0.569386 0.877930 0.239736 0.028 Uiso 1 1 calc R U . . .
C1 C -0.03276(16) -0.15717(13) 0.78705(10) 0.0249(3) Uani 1 1 d . . . . .
C35 C 0.41640(15) 0.90322(13) 0.39946(9) 0.0242(3) Uani 1 1 d . . . . .
C19 C -0.10349(15) -0.12388(13) 0.96776(10) 0.0262(3) Uani 1 1 d . . . . .
H19 H -0.126176 -0.055804 0.934849 0.031 Uiso 1 1 calc R U . . .
C54 C 0.71696(16) 1.20940(13) -0.00496(10) 0.0265(3) Uani 1 1 d . . . . .
H54 H 0.794213 1.233015 0.007757 0.032 Uiso 1 1 calc R U . . .
C3 C 0.11920(16) -0.02066(13) 0.72535(10) 0.0253(3) Uani 1 1 d . . . . .
H3 H 0.200549 0.010571 0.723375 0.030 Uiso 1 1 calc R U . . .
C43 C 0.59864(16) 1.35511(13) 0.15491(10) 0.0247(3) Uani 1 1 d . . . . .
C25 C 0.31677(17) 0.60048(14) 0.48217(9) 0.0276(3) Uani 1 1 d . . . . .
C49 C 0.59071(16) 1.20736(12) 0.05875(9) 0.0238(3) Uani 1 1 d . . . . .
C28 C 0.22872(17) 0.39479(13) 0.51549(10) 0.0277(3) Uani 1 1 d . . . . .
C40 C 0.42348(17) 1.11357(14) 0.35445(10) 0.0275(3) Uani 1 1 d . . . . .
H40 H 0.371626 1.138971 0.410421 0.033 Uiso 1 1 calc R U . . .
C14 C -0.06793(15) -0.23537(13) 0.93157(9) 0.0237(3) Uani 1 1 d . . . . .
C53 C 0.72993(17) 1.17711(13) -0.08667(10) 0.0286(3) Uani 1 1 d . . . . .
H53 H 0.815619 1.179728 -0.130058 0.034 Uiso 1 1 calc R U . . .
C21 C 0.16331(17) 0.29236(13) 0.53721(9) 0.0272(3) Uani 1 1 d . . . . .
C51 C 0.49304(17) 1.13888(13) -0.04219(10) 0.0273(3) Uani 1 1 d . . . . .
H51 H 0.416344 1.114409 -0.054943 0.033 Uiso 1 1 calc R U . . .
C50 C 0.47851(16) 1.17221(13) 0.03959(10) 0.0257(3) Uani 1 1 d . . . . .
H50 H 0.391907 1.171042 0.082563 0.031 Uiso 1 1 calc R U . . .
C32 C 0.35108(17) 0.71714(14) 0.46742(9) 0.0273(3) Uani 1 1 d . . . . .
C24 C 0.06820(16) 0.12074(13) 0.61112(10) 0.0259(3) Uani 1 1 d . . . . .
C18 C -0.10596(16) -0.11172(14) 1.05105(10) 0.0293(3) Uani 1 1 d . . . . .
H18 H -0.126236 -0.035031 1.074067 0.035 Uiso 1 1 calc R U . . .
C17 C -0.07935(16) -0.20950(15) 1.10166(10) 0.0305(3) Uani 1 1 d . . . . .
H17 H -0.086074 -0.200613 1.159734 0.037 Uiso 1 1 calc R U . . .
C6 C -0.11754(17) -0.11335(14) 0.73244(10) 0.0291(3) Uani 1 1 d . . . . .
H6 H -0.198768 -0.144881 0.734650 0.035 Uiso 1 1 calc R U . . .
C26 C 0.2821(2) 0.54697(14) 0.42147(10) 0.0382(4) Uani 0.663(16) 1 d . . P A 5
H26 H 0.290312 0.582240 0.366985 0.046 Uiso 0.663(16) 1 calc R U P A 5
C34 C 0.37570(17) 0.90713(14) 0.48636(10) 0.0286(3) Uani 1 1 d . . . . .
H34 H 0.371779 0.974140 0.517579 0.034 Uiso 1 1 calc R U . . .
C48 C 0.57215(17) 1.44524(13) 0.09737(10) 0.0281(3) Uani 1 1 d . . . . .
H48 H 0.538565 1.430040 0.051384 0.034 Uiso 1 1 calc R U . . .
C15 C -0.03286(17) -0.33404(13) 0.98119(10) 0.0286(3) Uani 1 1 d . . . . .
H15 H -0.002223 -0.410425 0.956774 0.034 Uiso 1 1 calc R U . . .
C52 C 0.61842(17) 1.14091(13) -0.10557(10) 0.0282(3) Uani 1 1 d . . . . .
H52 H 0.627957 1.117693 -0.161523 0.034 Uiso 1 1 calc R U . . .
C5 C -0.08401(17) -0.02419(14) 0.67503(10) 0.0293(3) Uani 1 1 d . . . . .
H5 H -0.142569 0.004333 0.638200 0.035 Uiso 1 1 calc R U . . .
C22 C 0.07589(18) 0.25397(14) 0.49854(10) 0.0301(3) Uani 1 1 d . . . . .
H22 H 0.053732 0.289165 0.448788 0.036 Uiso 1 1 calc R U . . .
C33 C 0.34005(17) 0.80093(15) 0.52488(10) 0.0299(3) Uani 1 1 d . . . . .
H33 H 0.311448 0.789204 0.584468 0.036 Uiso 1 1 calc R U . . .
C16 C -0.04276(18) -0.32045(15) 1.06592(10) 0.0317(3) Uani 1 1 d . . . . .
H16 H -0.024171 -0.388231 1.099917 0.038 Uiso 1 1 calc R U . . .
C41 C 0.45978(17) 1.19703(14) 0.29262(10) 0.0292(3) Uani 1 1 d . . . . .
H41 H 0.431385 1.278431 0.306498 0.035 Uiso 1 1 calc R U . . .
C23 C 0.02230(18) 0.15669(14) 0.54042(10) 0.0302(3) Uani 1 1 d . . . . .
H23 H -0.039462 0.119756 0.521511 0.036 Uiso 1 1 calc R U . . .
C30 C 0.31880(19) 0.54136(15) 0.55688(10) 0.0369(4) Uani 0.644(16) 1 d . . P A 3
H30 H 0.350329 0.574093 0.597755 0.044 Uiso 0.644(16) 1 calc R U P A 3
C13 C -0.02736(17) -0.39329(14) 0.73773(10) 0.0308(3) Uani 1 1 d . . . . .
H13 H 0.040704 -0.354316 0.700651 0.037 Uiso 1 1 calc R U . . .
C46 C 0.64295(19) 1.58078(15) 0.17199(11) 0.0355(4) Uani 1 1 d . . . . .
H46 H 0.656178 1.657660 0.178555 0.043 Uiso 1 1 calc R U . . .
C9 C -0.19596(17) -0.41023(14) 0.87154(11) 0.0322(3) Uani 1 1 d . . . . .
H9 H -0.247311 -0.381092 0.926696 0.039 Uiso 1 1 calc R U . . .
C44 C 0.65150(19) 1.37984(15) 0.22059(11) 0.0337(4) Uani 1 1 d . . . . .
H44 H 0.672904 1.319713 0.259883 0.040 Uiso 1 1 calc R U . . .
C47 C 0.59412(18) 1.55619(14) 0.10641(11) 0.0321(3) Uani 1 1 d . . . . .
H47 H 0.575139 1.616373 0.066650 0.039 Uiso 1 1 calc R U . . .
C12 C -0.0563(2) -0.49352(16) 0.71055(12) 0.0403(4) Uani 1 1 d . . . . .
H12 H -0.010043 -0.520843 0.654346 0.048 Uiso 1 1 calc R U . . .
C10 C -0.21955(18) -0.51200(16) 0.84428(13) 0.0389(4) Uani 1 1 d . . . . .
H10 H -0.284134 -0.553668 0.881745 0.047 Uiso 1 1 calc R U . . .
C11 C -0.1509(2) -0.55347(16) 0.76391(13) 0.0417(4) Uani 1 1 d . . . . .
H11 H -0.168591 -0.622840 0.745323 0.050 Uiso 1 1 calc R U . . .
C45 C 0.6726(2) 1.49143(16) 0.22841(12) 0.0400(4) Uani 1 1 d . . . . .
H45 H 0.708181 1.507229 0.273406 0.048 Uiso 1 1 calc R U . . .
N7 N 0.23694(19) 0.44559(14) 0.43808(10) 0.0393(4) Uani 0.663(16) 1 d . . P A 5
N3 N 0.27749(18) 0.43893(14) 0.57337(9) 0.0353(4) Uani 0.644(16) 1 d . . P A 3
C1A C 0.27749(18) 0.43893(14) 0.57337(9) 0.0353(4) Uani 0.356(16) 1 d . . P A 4
H1A H 0.282040 0.397543 0.624650 0.042 Uiso 0.356(16) 1 calc R U P A 4
N30 N 0.31880(19) 0.54136(15) 0.55688(10) 0.0369(4) Uani 0.356(16) 1 d . . P A 4
N26 N 0.2821(2) 0.54697(14) 0.42147(10) 0.0382(4) Uani 0.337(16) 1 d . . P A 6
C7 C 0.23694(19) 0.44559(14) 0.43808(10) 0.0393(4) Uani 0.337(16) 1 d . . P A 6
H7 H 0.210980 0.409719 0.396220 0.047 Uiso 0.337(16) 1 calc R U P A 6

loop_
_atom_site_aniso_label
_atom_site_aniso_U_11
_atom_site_aniso_U_22
_atom_site_aniso_U_33
_atom_site_aniso_U_23
_atom_site_aniso_U_13
_atom_site_aniso_U_12
S2 0.0478(2) 0.02320(18) 0.01945(18) 0.00251(14) -0.00765(16) -0.01063(16)
S1 0.0350(2) 0.02682(19) 0.0280(2) 0.00814(15) -0.01227(15) -0.01101(16)
N1 0.0371(7) 0.0219(6) 0.0253(7) 0.0020(5) -0.0117(5) -0.0121(5)
N2 0.0380(7) 0.0215(6) 0.0229(6) 0.0020(5) -0.0103(5) -0.0110(5)
C8 0.0245(7) 0.0211(7) 0.0304(8) -0.0014(6) -0.0118(6) -0.0047(6)
C37 0.0254(7) 0.0242(7) 0.0230(7) 0.0008(5) -0.0070(5) -0.0068(6)
C2 0.0280(7) 0.0234(7) 0.0259(7) 0.0014(6) -0.0112(6) -0.0056(6)
C39 0.0256(7) 0.0247(7) 0.0219(7) 0.0017(5) -0.0098(5) -0.0070(6)
C4 0.0293(7) 0.0215(7) 0.0259(7) 0.0017(6) -0.0089(6) -0.0045(6)
C36 0.0270(7) 0.0222(7) 0.0229(7) 0.0027(5) -0.0095(5) -0.0066(6)
C38 0.0257(7) 0.0210(7) 0.0259(7) -0.0004(5) -0.0095(6) -0.0050(6)
C1 0.0312(7) 0.0208(7) 0.0251(7) 0.0010(6) -0.0096(6) -0.0083(6)
C35 0.0257(7) 0.0248(7) 0.0234(7) 0.0013(6) -0.0084(6) -0.0058(6)
C19 0.0245(7) 0.0209(7) 0.0328(8) -0.0020(6) -0.0067(6) -0.0050(6)
C54 0.0278(7) 0.0232(7) 0.0309(8) 0.0006(6) -0.0105(6) -0.0074(6)
C3 0.0266(7) 0.0244(7) 0.0279(8) 0.0017(6) -0.0101(6) -0.0085(6)
C43 0.0269(7) 0.0218(7) 0.0268(7) -0.0002(6) -0.0081(6) -0.0072(6)
C25 0.0346(8) 0.0274(8) 0.0216(7) 0.0036(6) -0.0073(6) -0.0096(6)
C49 0.0318(7) 0.0165(6) 0.0255(7) 0.0016(5) -0.0110(6) -0.0063(6)
C28 0.0360(8) 0.0237(7) 0.0224(7) 0.0016(6) -0.0063(6) -0.0070(6)
C40 0.0333(8) 0.0276(8) 0.0204(7) -0.0029(6) -0.0054(6) -0.0055(6)
C14 0.0260(7) 0.0224(7) 0.0245(7) -0.0003(5) -0.0070(5) -0.0086(6)
C53 0.0303(8) 0.0245(7) 0.0304(8) 0.0007(6) -0.0070(6) -0.0063(6)
C21 0.0340(8) 0.0230(7) 0.0219(7) 0.0024(6) -0.0053(6) -0.0040(6)
C51 0.0330(8) 0.0202(7) 0.0329(8) 0.0023(6) -0.0145(6) -0.0079(6)
C50 0.0292(7) 0.0202(7) 0.0292(8) 0.0023(6) -0.0097(6) -0.0070(6)
C32 0.0337(8) 0.0295(8) 0.0208(7) 0.0060(6) -0.0089(6) -0.0111(6)
C24 0.0280(7) 0.0229(7) 0.0268(8) 0.0010(6) -0.0081(6) -0.0054(6)
C18 0.0248(7) 0.0278(8) 0.0341(9) -0.0104(6) -0.0023(6) -0.0072(6)
C17 0.0304(8) 0.0380(9) 0.0250(8) -0.0046(6) -0.0047(6) -0.0136(7)
C6 0.0294(8) 0.0303(8) 0.0334(8) 0.0027(6) -0.0143(6) -0.0118(6)
C26 0.0659(11) 0.0307(8) 0.0265(8) 0.0073(6) -0.0195(8) -0.0208(8)
C34 0.0349(8) 0.0308(8) 0.0230(7) -0.0007(6) -0.0076(6) -0.0137(7)
C48 0.0333(8) 0.0259(7) 0.0274(8) 0.0000(6) -0.0108(6) -0.0074(6)
C15 0.0408(9) 0.0189(7) 0.0290(8) 0.0000(6) -0.0120(6) -0.0090(6)
C52 0.0382(8) 0.0233(7) 0.0260(8) -0.0016(6) -0.0138(6) -0.0053(6)
C5 0.0315(8) 0.0301(8) 0.0307(8) 0.0047(6) -0.0159(6) -0.0077(6)
C22 0.0414(9) 0.0263(8) 0.0236(8) 0.0029(6) -0.0114(6) -0.0070(7)
C33 0.0371(8) 0.0370(9) 0.0195(7) 0.0017(6) -0.0073(6) -0.0170(7)
C16 0.0396(9) 0.0291(8) 0.0310(8) 0.0052(6) -0.0130(7) -0.0139(7)
C41 0.0381(8) 0.0207(7) 0.0283(8) -0.0019(6) -0.0086(6) -0.0053(6)
C23 0.0373(8) 0.0265(8) 0.0303(8) 0.0025(6) -0.0141(7) -0.0084(7)
C30 0.0580(10) 0.0376(9) 0.0267(8) 0.0089(6) -0.0191(7) -0.0268(8)
C13 0.0340(8) 0.0297(8) 0.0305(8) -0.0029(6) -0.0104(6) -0.0076(7)
C46 0.0422(9) 0.0266(8) 0.0388(10) -0.0051(7) -0.0066(7) -0.0138(7)
C9 0.0286(8) 0.0272(8) 0.0401(9) -0.0032(7) -0.0064(7) -0.0076(6)
C44 0.0447(9) 0.0292(8) 0.0319(9) 0.0009(7) -0.0199(7) -0.0058(7)
C47 0.0415(9) 0.0241(7) 0.0299(8) 0.0026(6) -0.0066(7) -0.0104(7)
C12 0.0514(11) 0.0348(9) 0.0388(10) -0.0121(7) -0.0202(8) -0.0041(8)
C10 0.0317(8) 0.0306(9) 0.0587(12) 0.0005(8) -0.0144(8) -0.0130(7)
C11 0.0521(11) 0.0280(8) 0.0588(12) -0.0042(8) -0.0331(9) -0.0129(8)
C45 0.0496(10) 0.0398(10) 0.0382(10) -0.0076(8) -0.0219(8) -0.0104(8)
N7 0.0680(11) 0.0308(8) 0.0282(8) 0.0055(6) -0.0206(7) -0.0216(8)
N3 0.0525(9) 0.0346(8) 0.0264(8) 0.0079(6) -0.0148(7) -0.0222(7)
C1A 0.0525(9) 0.0346(8) 0.0264(8) 0.0079(6) -0.0148(7) -0.0222(7)
N30 0.0580(10) 0.0376(9) 0.0267(8) 0.0089(6) -0.0191(7) -0.0268(8)
N26 0.0659(11) 0.0307(8) 0.0265(8) 0.0073(6) -0.0195(8) -0.0208(8)
C7 0.0680(11) 0.0308(8) 0.0282(8) 0.0055(6) -0.0206(7) -0.0216(8)

loop_
_atom_type_symbol
_atom_type_description
_atom_type_scat_dispersion_real
_atom_type_scat_dispersion_imag
_atom_type_scat_source
C C 0.0033 0.0016 'International Tables Vol C Tables 4.2.6.8 and 6.1.1.4'
H H 0.0000 0.0000 'International Tables Vol C Tables 4.2.6.8 and 6.1.1.4'
N N 0.0061 0.0033 'International Tables Vol C Tables 4.2.6.8 and 6.1.1.4'
S S 0.1246 0.1234 'International Tables Vol C Tables 4.2.6.8 and 6.1.1.4'

loop_
_geom_angle_atom_site_label_1
_geom_angle_atom_site_label_2
_geom_angle_atom_site_label_3
_geom_angle
_geom_angle_site_symmetry_1
_geom_angle_site_symmetry_3
_geom_angle_publ_flag
C32 S2 C35 92.68(7) . . ?
C21 S1 C24 92.35(8) . . ?
C8 N1 C1 119.35(13) . . ?
C8 N1 C14 121.67(12) . . ?
C14 N1 C1 118.96(12) . . ?
C36 N2 C43 124.11(13) . . ?
C36 N2 C49 117.99(12) . . ?
C43 N2 C49 117.89(12) . . ?
C13 C8 N1 120.34(14) . . ?
C13 C8 C9 118.03(15) . . ?
C9 C8 N1 121.64(14) . . ?
C38 C37 C36 121.26(14) . . ?
C3 C2 C1 120.63(13) . . ?
C38 C39 C35 120.35(13) . . ?
C38 C39 C40 117.04(13) . . ?
C40 C39 C35 122.57(13) . . ?
C3 C4 C24 121.19(14) . . ?
C5 C4 C3 117.60(14) . . ?
C5 C4 C24 121.20(13) . . ?
C37 C36 N2 118.44(13) . . ?
C37 C36 C41 117.92(13) . . ?
C41 C36 N2 123.64(13) . . ?
C37 C38 C39 121.64(14) . . ?
C2 C1 N1 120.62(13) . . ?
C2 C1 C6 118.82(14) . . ?
C6 C1 N1 120.56(14) . . ?
C39 C35 S2 119.11(11) . . ?
C34 C35 S2 110.33(11) . . ?
C34 C35 C39 130.55(14) . . ?
C18 C19 C14 120.46(14) . . ?
C53 C54 C49 120.12(14) . . ?
C2 C3 C4 121.23(14) . . ?
C48 C43 N2 119.40(14) . . ?
C48 C43 C44 117.99(14) . . ?
C44 C43 N2 122.58(14) . . ?
C26 C25 C32 120.84(14) . . ?
C30 C25 C32 120.97(14) . . ?
N30 C25 C32 120.97(14) . . ?
N26 C25 C32 120.84(14) . . ?
C54 C49 N2 120.30(14) . . ?
C50 C49 N2 120.19(14) . . ?
C50 C49 C54 119.51(14) . . ?
N7 C28 C21 119.06(15) . . ?
N3 C28 C21 119.68(14) . . ?
C1A C28 C21 119.68(14) . . ?
C7 C28 C21 119.06(15) . . ?
C41 C40 C39 121.69(14) . . ?
C19 C14 N1 120.45(13) . . ?
C19 C14 C15 118.53(14) . . ?
C15 C14 N1 121.03(14) . . ?
C54 C53 C52 120.34(15) . . ?
C28 C21 S1 120.90(12) . . ?
C22 C21 S1 110.81(12) . . ?
C22 C21 C28 128.12(14) . . ?
C50 C51 C52 120.60(15) . . ?
C51 C50 C49 119.95(14) . . ?
C25 C32 S2 120.03(12) . . ?
C33 C32 S2 110.60(12) . . ?
C33 C32 C25 129.30(14) . . ?
C4 C24 S1 120.52(11) . . ?
C23 C24 S1 110.42(12) . . ?
C23 C24 C4 129.06(15) . . ?
C19 C18 C17 121.08(15) . . ?
C16 C17 C18 118.69(15) . . ?
C5 C6 C1 120.50(14) . . ?
N7 C26 C25 120.75(15) . . ?
C35 C34 C33 113.21(14) . . ?
C47 C48 C43 120.87(15) . . ?
C16 C15 C14 120.11(15) . . ?
C51 C52 C53 119.47(15) . . ?
C6 C5 C4 121.21(14) . . ?
C21 C22 C23 113.00(14) . . ?
C32 C33 C34 113.16(14) . . ?
C17 C16 C15 120.95(15) . . ?
C40 C41 C36 120.44(14) . . ?
C24 C23 C22 113.42(15) . . ?
N3 C30 C25 121.34(15) . . ?
C8 C13 C12 120.35(16) . . ?
C47 C46 C45 118.73(16) . . ?
C10 C9 C8 120.69(16) . . ?
C45 C44 C43 120.12(15) . . ?
C46 C47 C48 120.95(15) . . ?
C11 C12 C13 120.86(17) . . ?
C11 C10 C9 120.83(17) . . ?
C10 C11 C12 119.19(16) . . ?
C44 C45 C46 121.31(16) . . ?
C26 N7 C28 119.07(15) . . ?
C30 N3 C28 118.74(14) . . ?
N30 C1A C28 118.74(14) . . ?
C1A N30 C25 121.34(15) . . ?
C7 N26 C25 120.75(15) . . ?
N26 C7 C28 119.07(15) . . ?

loop_
_geom_bond_atom_site_label_1
_geom_bond_atom_site_label_2
_geom_bond_distance
_geom_bond_site_symmetry_2
_geom_bond_publ_flag
S2 C35 1.7289(16) . ?
S2 C32 1.7260(15) . ?
S1 C21 1.7265(15) . ?
S1 C24 1.7311(16) . ?
N1 C8 1.4166(19) . ?
N1 C1 1.4233(19) . ?
N1 C14 1.4162(19) . ?
N2 C36 1.4106(19) . ?
N2 C43 1.4177(19) . ?
N2 C49 1.4328(19) . ?
C8 C13 1.390(2) . ?
C8 C9 1.396(2) . ?
C37 C36 1.397(2) . ?
C37 C38 1.377(2) . ?
C2 C1 1.392(2) . ?
C2 C3 1.386(2) . ?
C39 C38 1.396(2) . ?
C39 C35 1.467(2) . ?
C39 C40 1.404(2) . ?
C4 C3 1.403(2) . ?
C4 C24 1.465(2) . ?
C4 C5 1.402(2) . ?
C36 C41 1.401(2) . ?
C1 C6 1.397(2) . ?
C35 C34 1.373(2) . ?
C19 C14 1.394(2) . ?
C19 C18 1.380(2) . ?
C54 C49 1.394(2) . ?
C54 C53 1.384(2) . ?
C43 C48 1.396(2) . ?
C43 C44 1.399(2) . ?
C25 C32 1.460(2) . ?
C25 C26 1.370(2) . ?
C25 C30 1.370(2) . ?
C25 N30 1.370(2) . ?
C25 N26 1.370(2) . ?
C49 C50 1.390(2) . ?
C28 C21 1.459(2) . ?
C28 N7 1.356(2) . ?
C28 N3 1.358(2) . ?
C28 C1A 1.358(2) . ?
C28 C7 1.356(2) . ?
C40 C41 1.387(2) . ?
C14 C15 1.400(2) . ?
C53 C52 1.387(2) . ?
C21 C22 1.373(2) . ?
C51 C50 1.385(2) . ?
C51 C52 1.385(2) . ?
C32 C33 1.369(2) . ?
C24 C23 1.373(2) . ?
C18 C17 1.385(2) . ?
C17 C16 1.385(2) . ?
C6 C5 1.387(2) . ?
C26 N7 1.338(2) . ?
C34 C33 1.420(2) . ?
C48 C47 1.381(2) . ?
C15 C16 1.387(2) . ?
C22 C23 1.413(2) . ?
C30 N3 1.332(2) . ?
C13 C12 1.391(2) . ?
C46 C47 1.372(2) . ?
C46 C45 1.384(3) . ?
C9 C10 1.383(2) . ?
C44 C45 1.380(3) . ?
C12 C11 1.373(3) . ?
C10 C11 1.370(3) . ?
C1A N30 1.332(2) . ?
N26 C7 1.338(2) . ?
